data_7228743
loop_
_publ_author_name
'Li, Li Li'
'Wang, Hui'
'Wang, Weizhou'
'Jin, Wei Jun'

_publ_section_title
;
 Interactions between haloperfluorobenzenes and fluoranthene in
 luminescent cocrystals from \p--hole&#x00B7;&#x00B7;&#x00B7;\p to
 \s--hole&#x00B7;&#x00B7;&#x00B7;\p bonds
;
_journal_name_full CrystEngComm
_journal_paper_doi 10.1039/C7CE00950J
_journal_year 2017
_chemical_formula_moiety 'Br2 C6 F4, C16 H10'
_chemical_formula_sum 'C22 H10 Br2 F4'
_chemical_formula_weight 510.12
_chemical_name_systematic 13DBrPB
_space_group_crystal_system triclinic
_space_group_IT_number 2
_space_group_name_Hall '-P 1'
_space_group_name_H-M_alt 'P -1'
_symmetry_space_group_name_Hall '-P 1'
_symmetry_space_group_name_H-M 'P -1'
_atom_sites_solution_hydrogens geom
_atom_sites_solution_primary direct
_atom_sites_solution_secondary difmap
_audit_creation_date 2016-12-22
_audit_creation_method
;
Olex2 1.2
(compiled 2016.11.30 svn.r3356 for OlexSys, GUI svn.r5269)
;
_audit_update_record
;
2017-07-20 deposited with the CCDC.
2017-07-24 downloaded from the CCDC.
;
_cell_angle_alpha 97.180(8)
_cell_angle_beta 100.583(8)
_cell_angle_gamma 100.330(8)
_cell_formula_units_Z 2
_cell_length_a 6.8502(7)
_cell_length_b 8.0650(7)
_cell_length_c 17.0969(16)
_cell_measurement_reflns_used 1976
_cell_measurement_temperature 100.00(10)
_cell_measurement_theta_max 25.9480
_cell_measurement_theta_min 3.4930
_cell_volume 901.17(15)
_computing_cell_refinement 'CrysAlisPro 1.171.39.6a (Rigaku OD, 2015)'
_computing_data_collection 'CrysAlisPro 1.171.39.6a (Rigaku OD, 2015)'
_computing_data_reduction 'CrysAlisPro 1.171.39.6a (Rigaku OD, 2015)'
_computing_molecular_graphics 'Olex2 (Dolomanov et al., 2009)'
_computing_publication_material 'Olex2 (Dolomanov et al., 2009)'
_computing_structure_refinement 'XL (Sheldrick, 2008)'
_computing_structure_solution 'SHELXS-97 (Sheldrick, 1990)'
_diffrn_ambient_environment N~2~
_diffrn_ambient_temperature 100.00(10)
_diffrn_detector 'CCD plate'
_diffrn_detector_area_resol_mean 5.3127
_diffrn_detector_type AtlasS2
_diffrn_measured_fraction_theta_full 0.9978
_diffrn_measured_fraction_theta_max 0.8270
_diffrn_measurement_details
;
List of Runs (angles in degrees, time in seconds):

  # Type    Start    End  Width  t~exp~   \w     \q     \k     \f   Frames
#--------------------------------------------------------------------------
  1  \w     -9.00  81.00   1.00    2.00    --   12.76  37.00 -60.00   90
  2  \w    -16.00  30.00   1.00    2.00    --  -11.04 -99.00 120.00   46
  3  \w    -32.00  49.00   1.00    2.00    --   12.76 -88.00  82.00   81
  4  \w     67.00  95.00   1.00    2.00    --   12.76-178.00  90.00   28
  5  \w    -49.00  50.00   1.00    2.00    --   12.76   0.00  90.00   99
;
_diffrn_measurement_device 'four-circle diffractometer'
_diffrn_measurement_device_type 'SuperNova, Dual, Cu at home/near, AtlasS2'
_diffrn_measurement_method '\w scans'
_diffrn_orient_matrix_type 'CrysAlisPro convention (1999,Acta A55,543-557)'
_diffrn_orient_matrix_UB_11 -0.0538840000
_diffrn_orient_matrix_UB_12 -0.0701078000
_diffrn_orient_matrix_UB_13 -0.0300761000
_diffrn_orient_matrix_UB_21 -0.0717163000
_diffrn_orient_matrix_UB_22 -0.0201785000
_diffrn_orient_matrix_UB_23 0.0242706000
_diffrn_orient_matrix_UB_31 -0.0595633000
_diffrn_orient_matrix_UB_32 0.0537447000
_diffrn_orient_matrix_UB_33 -0.0183419000
_diffrn_radiation_monochromator mirror
_diffrn_radiation_probe x-ray
_diffrn_radiation_type 'Mo K\a'
_diffrn_radiation_wavelength 0.71073
_diffrn_reflns_av_R_equivalents 0.0575
_diffrn_reflns_av_unetI/netI 0.0878
_diffrn_reflns_limit_h_max 7
_diffrn_reflns_limit_h_min -8
_diffrn_reflns_limit_k_max 9
_diffrn_reflns_limit_k_min -9
_diffrn_reflns_limit_l_max 20
_diffrn_reflns_limit_l_min -20
_diffrn_reflns_number 6885
_diffrn_reflns_theta_full 25.35
_diffrn_reflns_theta_max 25.35
_diffrn_reflns_theta_min 3.27
_diffrn_source 'micro-focus sealed X-ray tube'
_diffrn_source_type 'SuperNova (Mo) X-ray Source'
_exptl_absorpt_coefficient_mu 4.542
_exptl_absorpt_correction_T_max 1.00000
_exptl_absorpt_correction_T_min 0.28618
_exptl_absorpt_correction_type multi-scan
_exptl_absorpt_process_details
;
CrysAlisPro 1.171.39.6a (Rigaku Oxford Diffraction, 2015)
Empirical absorption correction using spherical harmonics,
 implemented in SCALE3 ABSPACK scaling algorithm.
;
_exptl_crystal_colour colourless
_exptl_crystal_colour_primary colourless
_exptl_crystal_density_diffrn 1.880
_exptl_crystal_density_method 'not measured'
_exptl_crystal_description cube
_exptl_crystal_F_000 496
_exptl_crystal_size_max 0.6
_exptl_crystal_size_mid 0.6
_exptl_crystal_size_min 0.25
_refine_diff_density_max 0.491
_refine_diff_density_min -0.670
_refine_diff_density_rms 0.123
_refine_ls_extinction_method none
_refine_ls_goodness_of_fit_ref 1.065
_refine_ls_hydrogen_treatment constr
_refine_ls_matrix_type full
_refine_ls_number_parameters 253
_refine_ls_number_reflns 3299
_refine_ls_number_restraints 0
_refine_ls_restrained_S_all 1.065
_refine_ls_R_factor_all 0.0808
_refine_ls_R_factor_gt 0.0542
_refine_ls_shift/su_max 0.000
_refine_ls_shift/su_mean 0.000
_refine_ls_structure_factor_coef Fsqd
_refine_ls_weighting_details 'calc w=1/[\s^2^(Fo^2^)+(0.0406P)^2^+0.2056P] where P=(Fo^2^+2Fc^2^)/3'
_refine_ls_weighting_scheme calc
_refine_ls_wR_factor_gt 0.1092
_refine_ls_wR_factor_ref 0.1237
_reflns_number_gt 2448
_reflns_number_total 3299
_reflns_threshold_expression >2sigma(I)
_cod_data_source_file c7ce00950j2.cif
_cod_data_source_block 20161213b
_cod_database_code 7228743
_chemical_oxdiff_formula c1h1f1Br1
_chemical_oxdiff_usercomment Eu
_reflns_odcompleteness_completeness 99.78
_reflns_odcompleteness_iscentric 1
_reflns_odcompleteness_theta 26.32
_olex2_refinement_description
;
1. Fixed Uiso
 At 1.2 times of:
  All C(H) groups
2.a Aromatic/amide H refined with riding coordinates:
 C26(H26), C19(H19), C27(H27), C22(H22), C20(H20), C28(H28), C14(H14),
 C24(H24), C25(H25), C21(H21)
;
_olex2_submission_special_instructions 'No special instructions were received'
_oxdiff_exptl_absorpt_empirical_details
;
Empirical correction (ABSPACK) includes:
- Absorption correction using spherical harmonics
- Frame scaling
;
_oxdiff_exptl_absorpt_empirical_full_max 2.171
_oxdiff_exptl_absorpt_empirical_full_min 0.658

loop_
_space_group_symop_id
_space_group_symop_operation_xyz
1 'x, y, z'
2 '-x, -y, -z'

loop_
_atom_site_label
_atom_site_type_symbol
_atom_site_fract_x
_atom_site_fract_y
_atom_site_fract_z
_atom_site_U_iso_or_equiv
_atom_site_adp_type
_atom_site_occupancy
_atom_site_calc_flag
_atom_site_refinement_flags_posn
Br7 Br 0.38192(9) 0.98183(9) 0.89749(3) 0.0354(2) Uani 1 d .
Br8 Br 0.28471(10) 0.93638(10) 0.55950(4) 0.0449(2) Uani 1 d .
F12 F 0.3738(5) 1.0970(4) 0.73532(19) 0.0327(8) Uani 1 d .
F11 F 0.1841(5) 0.5580(5) 0.57056(18) 0.0399(9) Uani 1 d .
F9 F 0.2586(5) 0.5950(5) 0.84889(19) 0.0382(9) Uani 1 d .
F10 F 0.1771(5) 0.4061(4) 0.7012(2) 0.0415(9) Uani 1 d .
C2 C 0.3257(7) 0.9265(7) 0.7272(3) 0.0218(13) Uani 1 d .
C1 C 0.3192(8) 0.8481(7) 0.7940(3) 0.0217(12) Uani 1 d .
C16 C 0.2256(8) 0.2575(7) 0.2615(3) 0.0233(13) Uani 1 d .
C26 C 0.1261(8) -0.0188(7) 0.1799(3) 0.0247(13) Uani 1 d .
H26 H 0.0939 -0.0904 0.1303 0.030 Uiso 1 calc R
C4 C 0.2317(8) 0.6563(8) 0.6433(3) 0.0258(13) Uani 1 d .
C23 C 0.1820(8) 0.1553(7) 0.1849(3) 0.0242(13) Uani 1 d .
C15 C 0.2167(8) 0.1945(7) 0.3333(3) 0.0233(13) Uani 1 d .
C19 C 0.3069(8) 0.5767(7) 0.1284(3) 0.0237(13) Uani 1 d .
H19 H 0.3485 0.6881 0.1562 0.028 Uiso 1 calc R
C13 C 0.2078(7) 0.2740(7) 0.1270(3) 0.0216(13) Uani 1 d .
C27 C 0.1187(8) -0.0871(8) 0.2524(3) 0.0291(14) Uani 1 d .
H27 H 0.0834 -0.2049 0.2495 0.035 Uiso 1 calc R
C17 C 0.2788(8) 0.4329(7) 0.2558(3) 0.0232(13) Uani 1 d .
C18 C 0.2693(8) 0.4422(7) 0.1696(3) 0.0208(12) Uani 1 d .
C6 C 0.2684(8) 0.6733(7) 0.7846(3) 0.0221(13) Uani 1 d .
C22 C 0.1847(7) 0.2434(7) 0.0435(3) 0.0216(12) Uani 1 d .
H22 H 0.1444 0.1325 0.0152 0.026 Uiso 1 calc R
C20 C 0.2822(9) 0.5445(8) 0.0452(3) 0.0308(14) Uani 1 d .
H20 H 0.3062 0.6354 0.0173 0.037 Uiso 1 calc R
C28 C 0.1615(8) 0.0146(7) 0.3260(3) 0.0274(13) Uani 1 d .
H28 H 0.1543 -0.0350 0.3719 0.033 Uiso 1 calc R
C14 C 0.2678(8) 0.3192(9) 0.4038(3) 0.0303(15) Uani 1 d .
H14 H 0.2630 0.2852 0.4536 0.036 Uiso 1 calc R
C24 C 0.3310(8) 0.5495(8) 0.3259(3) 0.0284(14) Uani 1 d .
H24 H 0.3700 0.6656 0.3247 0.034 Uiso 1 calc R
C25 C 0.3242(8) 0.4893(8) 0.3999(3) 0.0308(15) Uani 1 d .
H25 H 0.3593 0.5678 0.4474 0.037 Uiso 1 calc R
C21 C 0.2225(8) 0.3801(8) 0.0030(3) 0.0276(13) Uani 1 d .
H21 H 0.2077 0.3611 -0.0527 0.033 Uiso 1 calc R
C3 C 0.2809(8) 0.8313(8) 0.6506(3) 0.0250(13) Uani 1 d .
C5 C 0.2241(8) 0.5769(8) 0.7098(3) 0.0281(14) Uani 1 d .

loop_
_atom_site_aniso_label
_atom_site_aniso_U_11
_atom_site_aniso_U_22
_atom_site_aniso_U_33
_atom_site_aniso_U_23
_atom_site_aniso_U_13
_atom_site_aniso_U_12
Br7 0.0323(4) 0.0511(5) 0.0225(3) -0.0052(3) 0.0047(2) 0.0167(3)
Br8 0.0513(4) 0.0619(5) 0.0296(4) 0.0240(3) 0.0118(3) 0.0180(4)
F12 0.0396(19) 0.0176(19) 0.043(2) 0.0073(16) 0.0105(16) 0.0069(16)
F11 0.039(2) 0.047(2) 0.0276(19) -0.0152(17) 0.0079(15) 0.0068(19)
F9 0.042(2) 0.045(2) 0.038(2) 0.0237(18) 0.0192(16) 0.0156(19)
F10 0.043(2) 0.017(2) 0.068(3) 0.0020(18) 0.0233(18) 0.0054(17)
C2 0.018(3) 0.022(3) 0.026(3) 0.004(3) 0.004(2) 0.008(3)
C1 0.019(3) 0.026(3) 0.014(3) -0.011(2) -0.002(2) 0.005(3)
C16 0.021(3) 0.029(4) 0.025(3) 0.008(3) 0.008(2) 0.015(3)
C26 0.025(3) 0.021(3) 0.032(3) 0.005(3) 0.009(2) 0.010(3)
C4 0.023(3) 0.031(4) 0.022(3) -0.008(3) 0.007(2) 0.006(3)
C23 0.027(3) 0.026(4) 0.026(3) 0.007(3) 0.010(2) 0.014(3)
C15 0.018(3) 0.026(3) 0.029(3) 0.007(3) 0.007(2) 0.009(3)
C19 0.023(3) 0.019(3) 0.028(3) 0.000(3) 0.006(2) 0.006(3)
C13 0.019(3) 0.027(3) 0.024(3) 0.006(3) 0.008(2) 0.014(3)
C27 0.023(3) 0.026(4) 0.043(4) 0.012(3) 0.009(3) 0.011(3)
C17 0.022(3) 0.029(4) 0.025(3) 0.008(3) 0.011(2) 0.015(3)
C18 0.022(3) 0.021(3) 0.022(3) 0.000(2) 0.006(2) 0.012(3)
C6 0.020(3) 0.028(4) 0.022(3) 0.006(3) 0.008(2) 0.009(3)
C22 0.022(3) 0.015(3) 0.028(3) 0.000(2) 0.006(2) 0.005(2)
C20 0.037(3) 0.029(4) 0.034(3) 0.014(3) 0.014(3) 0.013(3)
C28 0.035(3) 0.025(4) 0.024(3) 0.009(3) 0.009(3) 0.005(3)
C14 0.023(3) 0.049(5) 0.024(3) 0.011(3) 0.010(2) 0.009(3)
C24 0.025(3) 0.032(4) 0.033(3) 0.005(3) 0.010(3) 0.015(3)
C25 0.026(3) 0.039(4) 0.024(3) -0.007(3) 0.002(2) 0.007(3)
C21 0.035(3) 0.028(4) 0.020(3) 0.004(3) 0.007(2) 0.004(3)
C3 0.026(3) 0.032(4) 0.024(3) 0.012(3) 0.008(2) 0.014(3)
C5 0.022(3) 0.022(3) 0.041(4) 0.001(3) 0.009(3) 0.006(3)

loop_
_atom_type_symbol
_atom_type_description
_atom_type_scat_dispersion_real
_atom_type_scat_dispersion_imag
_atom_type_scat_source
C C 0.0033 0.0016 'International Tables Vol C Tables 4.2.6.8 and 6.1.1.4'
H H 0.0000 0.0000 'International Tables Vol C Tables 4.2.6.8 and 6.1.1.4'
Br Br -0.2901 2.4595 'International Tables Vol C Tables 4.2.6.8 and 6.1.1.4'
F F 0.0171 0.0103 'International Tables Vol C Tables 4.2.6.8 and 6.1.1.4'

loop_
_geom_angle_atom_site_label_1
_geom_angle_atom_site_label_2
_geom_angle_atom_site_label_3
_geom_angle
F12 C2 C1 120.3(5)
F12 C2 C3 118.8(5)
C1 C2 C3 120.9(5)
C2 C1 Br7 119.7(4)
C6 C1 Br7 120.6(4)
C6 C1 C2 119.6(5)
C23 C16 C17 111.0(5)
C15 C16 C23 124.5(5)
C15 C16 C17 124.5(5)
C23 C26 H26 120.7
C23 C26 C27 118.5(5)
C27 C26 H26 120.7
F11 C4 C3 120.6(5)
F11 C4 C5 118.0(5)
C3 C4 C5 121.4(5)
C16 C23 C13 106.1(5)
C26 C23 C16 118.2(5)
C26 C23 C13 135.7(5)
C16 C15 C28 115.7(5)
C16 C15 C14 115.5(5)
C14 C15 C28 128.8(5)
C18 C19 H19 120.3
C18 C19 C20 119.4(5)
C20 C19 H19 120.3
C18 C13 C23 108.9(5)
C22 C13 C23 130.9(5)
C22 C13 C18 120.2(5)
C26 C27 H27 118.9
C28 C27 C26 122.2(6)
C28 C27 H27 118.9
C16 C17 C18 106.6(5)
C24 C17 C16 118.2(5)
C24 C17 C18 135.2(6)
C19 C18 C13 119.8(5)
C19 C18 C17 132.8(5)
C13 C18 C17 107.4(5)
F9 C6 C1 120.4(5)
F9 C6 C5 119.1(5)
C5 C6 C1 120.5(5)
C13 C22 H22 120.4
C21 C22 C13 119.2(5)
C21 C22 H22 120.4
C19 C20 H20 119.4
C21 C20 C19 121.2(5)
C21 C20 H20 119.4
C15 C28 H28 119.6
C27 C28 C15 120.9(5)
C27 C28 H28 119.6
C15 C14 H14 119.5
C25 C14 C15 121.0(5)
C25 C14 H14 119.5
C17 C24 H24 120.7
C17 C24 C25 118.6(6)
C25 C24 H24 120.7
C14 C25 C24 122.3(6)
C14 C25 H25 118.9
C24 C25 H25 118.9
C22 C21 H21 119.9
C20 C21 C22 120.2(5)
C20 C21 H21 119.9
C2 C3 Br8 121.2(5)
C4 C3 Br8 120.7(4)
C4 C3 C2 118.1(5)
F10 C5 C4 120.4(5)
F10 C5 C6 120.1(5)
C6 C5 C4 119.5(6)

loop_
_geom_bond_atom_site_label_1
_geom_bond_atom_site_label_2
_geom_bond_distance
Br7 C1 1.886(5)
Br8 C3 1.866(5)
F12 C2 1.338(6)
F11 C4 1.339(6)
F9 C6 1.340(6)
F10 C5 1.340(7)
C2 C1 1.376(7)
C2 C3 1.384(7)
C1 C6 1.372(8)
C16 C23 1.408(7)
C16 C15 1.393(7)
C16 C17 1.416(8)
C26 H26 0.9300
C26 C23 1.375(8)
C26 C27 1.422(7)
C4 C3 1.375(8)
C4 C5 1.376(8)
C23 C13 1.472(7)
C15 C28 1.416(8)
C15 C14 1.416(8)
C19 H19 0.9300
C19 C18 1.377(7)
C19 C20 1.388(7)
C13 C18 1.409(8)
C13 C22 1.393(7)
C27 H27 0.9300
C27 C28 1.364(8)
C17 C18 1.475(7)
C17 C24 1.374(7)
C6 C5 1.363(8)
C22 H22 0.9300
C22 C21 1.383(7)
C20 H20 0.9300
C20 C21 1.379(8)
C28 H28 0.9300
C14 H14 0.9300
C14 C25 1.370(9)
C24 H24 0.9300
C24 C25 1.416(7)
C25 H25 0.9300
C21 H21 0.9300

loop_
_geom_torsion_atom_site_label_1
_geom_torsion_atom_site_label_2
_geom_torsion_atom_site_label_3
_geom_torsion_atom_site_label_4
_geom_torsion
Br7 C1 C6 F9 1.4(7)
Br7 C1 C6 C5 -179.7(4)
F12 C2 C1 Br7 -0.8(6)
F12 C2 C1 C6 179.6(4)
F12 C2 C3 Br8 -0.5(6)
F12 C2 C3 C4 -180.0(5)
F11 C4 C3 Br8 -0.5(7)
F11 C4 C3 C2 179.0(4)
F11 C4 C5 F10 2.3(7)
F11 C4 C5 C6 -179.0(4)
F9 C6 C5 F10 -1.9(7)
F9 C6 C5 C4 179.3(4)
C2 C1 C6 F9 -179.0(4)
C2 C1 C6 C5 -0.1(8)
C1 C2 C3 Br8 178.9(4)
C1 C2 C3 C4 -0.6(7)
C1 C6 C5 F10 179.1(5)
C1 C6 C5 C4 0.4(8)
C16 C23 C13 C18 1.1(5)
C16 C23 C13 C22 179.9(5)
C16 C15 C28 C27 -0.6(7)
C16 C15 C14 C25 -0.8(7)
C16 C17 C18 C19 -179.2(5)
C16 C17 C18 C13 1.1(5)
C16 C17 C24 C25 -1.6(7)
C26 C23 C13 C18 179.9(6)
C26 C23 C13 C22 -1.2(10)
C26 C27 C28 C15 -0.3(8)
C23 C16 C15 C28 0.7(7)
C23 C16 C15 C14 179.6(5)
C23 C16 C17 C18 -0.4(6)
C23 C16 C17 C24 -178.3(4)
C23 C26 C27 C28 1.2(8)
C23 C13 C18 C19 178.9(4)
C23 C13 C18 C17 -1.3(5)
C23 C13 C22 C21 -178.8(5)
C15 C16 C23 C26 0.2(8)
C15 C16 C23 C13 179.2(4)
C15 C16 C17 C18 180.0(5)
C15 C16 C17 C24 2.0(7)
C15 C14 C25 C24 1.2(8)
C19 C20 C21 C22 0.4(8)
C13 C22 C21 C20 -0.1(8)
C27 C26 C23 C16 -1.1(7)
C27 C26 C23 C13 -179.8(5)
C17 C16 C23 C26 -179.5(5)
C17 C16 C23 C13 -0.4(6)
C17 C16 C15 C28 -179.6(5)
C17 C16 C15 C14 -0.8(7)
C17 C24 C25 C14 0.1(8)
C18 C19 C20 C21 -0.6(8)
C18 C13 C22 C21 -0.1(7)
C18 C17 C24 C25 -178.8(5)
C22 C13 C18 C19 -0.1(7)
C22 C13 C18 C17 179.7(4)
C20 C19 C18 C13 0.5(7)
C20 C19 C18 C17 -179.3(5)
C28 C15 C14 C25 177.9(5)
C14 C15 C28 C27 -179.3(5)
C24 C17 C18 C19 -1.7(10)
C24 C17 C18 C13 178.5(5)
C3 C2 C1 Br7 179.8(4)
C3 C2 C1 C6 0.2(7)
C3 C4 C5 F10 -179.5(5)
C3 C4 C5 C6 -0.8(8)
C5 C4 C3 Br8 -178.7(4)
C5 C4 C3 C2 0.9(8)
